data_2212706
loop_
_publ_author_name
'Shou-Xing Wang'

_publ_section_title
;
 Dichloro{2-[(2-isopropylaminoethylimino)methyl]-4-nitrophenolato}zinc(II)
;
_journal_coeditor_code SU2002
_journal_issue 3
_journal_name_full 'Acta Crystallographica Section E'
_journal_page_first m706
_journal_page_last m707
_journal_paper_doi 10.1107/S1600536807006010
_journal_volume 63
_journal_year 2007
_chemical_formula_iupac '[Zn Cl2 (C12 H17 N3 O3)]'
_chemical_formula_moiety 'C12 H17 Cl2 N3 O3 Zn'
_chemical_formula_sum 'C12 H17 Cl2 N3 O3 Zn'
_chemical_formula_weight 387.56
_chemical_name_systematic
;
Dichloro{4-nitro-2-[(2-isopropylaminoethylimino)methyl]phenolato}zinc(II)
;
_space_group_IT_number 14
_symmetry_cell_setting monoclinic
_symmetry_space_group_name_Hall '-P 2ybc'
_symmetry_space_group_name_H-M 'P 1 21/c 1'
_atom_sites_solution_hydrogens geom
_atom_sites_solution_primary direct
_atom_sites_solution_secondary difmap
_audit_creation_method SHELXL-97
_cell_angle_alpha 90.00
_cell_angle_beta 109.1910(10)
_cell_angle_gamma 90.00
_cell_formula_units_Z 4
_cell_length_a 11.7210(10)
_cell_length_b 11.6750(10)
_cell_length_c 12.356(2)
_cell_measurement_reflns_used 4303
_cell_measurement_temperature 298(2)
_cell_measurement_theta_max 26.0
_cell_measurement_theta_min 2.4
_cell_volume 1596.9(3)
_computing_cell_refinement 'SAINT (Siemens, 1996)'
_computing_data_collection 'SMART (Siemens, 1996)'
_computing_data_reduction SAINT
_computing_molecular_graphics 'PLATON (Spek, 2003)'
_computing_publication_material SHELXTL
_computing_structure_refinement 'SHELXL97 (Sheldrick, 1997)'
_computing_structure_solution 'SHELXS97 (Sheldrick, 1997)'
_diffrn_ambient_temperature 298(2)
_diffrn_measured_fraction_theta_full 0.992
_diffrn_measured_fraction_theta_max 0.992
_diffrn_measurement_device_type 'Bruker SMART APEX area-detector'
_diffrn_measurement_method \w
_diffrn_radiation_monochromator graphite
_diffrn_radiation_source 'fine-focus sealed tube'
_diffrn_radiation_type MoK\a
_diffrn_radiation_wavelength 0.71073
_diffrn_reflns_av_R_equivalents 0.0282
_diffrn_reflns_av_sigmaI/netI 0.0301
_diffrn_reflns_limit_h_max 15
_diffrn_reflns_limit_h_min -15
_diffrn_reflns_limit_k_max 14
_diffrn_reflns_limit_k_min -15
_diffrn_reflns_limit_l_max 15
_diffrn_reflns_limit_l_min -16
_diffrn_reflns_number 13138
_diffrn_reflns_theta_full 27.49
_diffrn_reflns_theta_max 27.49
_diffrn_reflns_theta_min 1.84
_diffrn_standards_decay_% 0
_diffrn_standards_number 0
_exptl_absorpt_coefficient_mu 1.884
_exptl_absorpt_correction_T_max 0.6711
_exptl_absorpt_correction_T_min 0.5752
_exptl_absorpt_correction_type multi-scan
_exptl_absorpt_process_details '(SADABS; Sheldrick, 1996)'
_exptl_crystal_colour yellow
_exptl_crystal_density_diffrn 1.612
_exptl_crystal_density_method 'not measured'
_exptl_crystal_description block
_exptl_crystal_F_000 792
_exptl_crystal_size_max 0.33
_exptl_crystal_size_mid 0.29
_exptl_crystal_size_min 0.23
_refine_diff_density_max 0.445
_refine_diff_density_min -0.239
_refine_ls_extinction_method none
_refine_ls_goodness_of_fit_ref 1.046
_refine_ls_hydrogen_treatment constr
_refine_ls_matrix_type full
_refine_ls_number_parameters 192
_refine_ls_number_reflns 3631
_refine_ls_number_restraints 0
_refine_ls_restrained_S_all 1.046
_refine_ls_R_factor_all 0.0440
_refine_ls_R_factor_gt 0.0328
_refine_ls_shift/su_max 0.000
_refine_ls_shift/su_mean 0.000
_refine_ls_structure_factor_coef Fsqd
_refine_ls_weighting_details 'calc w=1/[\s^2^(Fo^2^)+(0.0416P)^2^+0.2873P] where P=(Fo^2^+2Fc^2^)/3'
_refine_ls_weighting_scheme calc
_refine_ls_wR_factor_gt 0.0789
_refine_ls_wR_factor_ref 0.0839
_reflns_number_gt 2929
_reflns_number_total 3631
_reflns_threshold_expression I>2\s(I)
_cod_data_source_file su2002.cif
_cod_data_source_block I
_cod_original_sg_symbol_H-M 'P 21/c'
_cod_database_code 2212706
_cod_database_fobs_code 2212706

loop_
_symmetry_equiv_pos_as_xyz
'x, y, z'
'-x, y+1/2, -z+1/2'
'-x, -y, -z'
'x, -y-1/2, z-1/2'

loop_
_atom_site_type_symbol
_atom_site_label
_atom_site_fract_x
_atom_site_fract_y
_atom_site_fract_z
_atom_site_U_iso_or_equiv
_atom_site_adp_type
_atom_site_calc_flag
_atom_site_refinement_flags
_atom_site_occupancy
Zn Zn1 1.02182(2) 0.92077(2) 0.25907(2) 0.03657(10) Uani d . 1
Cl Cl1 0.84538(6) 0.90705(5) 0.29134(6) 0.04670(16) Uani d . 1
Cl Cl2 1.04556(6) 1.06472(5) 0.15077(5) 0.04535(16) Uani d . 1
O O1 1.15549(15) 0.92308(12) 0.40435(13) 0.0404(4) Uani d . 1
O O2 1.4097(2) 0.45170(18) 0.55851(19) 0.0771(7) Uani d . 1
O O3 1.5038(2) 0.5559(2) 0.7026(2) 0.0854(7) Uani d . 1
N N1 1.06479(15) 0.77315(14) 0.20042(14) 0.0314(4) Uani d . 1
N N2 0.81169(16) 0.67098(15) 0.09987(16) 0.0371(4) Uani d . 1
H H2A 0.8511 0.6739 0.1758 0.044 Uiso calc R 1
H H2B 0.8211 0.5998 0.0761 0.044 Uiso calc R 1
N N3 1.4287(2) 0.5435(2) 0.6085(2) 0.0561(6) Uani d . 1
C C1 1.21822(19) 0.72986(17) 0.38531(18) 0.0326(5) Uani d . 1
C C2 1.21922(19) 0.83231(17) 0.44774(18) 0.0334(5) Uani d . 1
C C3 1.2937(2) 0.83498(19) 0.56417(19) 0.0388(5) Uani d . 1
H H3 1.2971 0.9017 0.6063 0.047 Uiso calc R 1
C C4 1.3604(2) 0.7426(2) 0.6164(2) 0.0445(6) Uani d . 1
H H4 1.4077 0.7462 0.6932 0.053 Uiso calc R 1
C C5 1.3572(2) 0.6429(2) 0.5536(2) 0.0423(5) Uani d . 1
C C6 1.2885(2) 0.6363(2) 0.4406(2) 0.0394(5) Uani d . 1
H H6 1.2882 0.5692 0.4000 0.047 Uiso calc R 1
C C7 1.14665(19) 0.70878(18) 0.26600(18) 0.0329(5) Uani d . 1
H H7 1.1623 0.6409 0.2341 0.039 Uiso calc R 1
C C8 1.0059(2) 0.73661(19) 0.08119(17) 0.0357(5) Uani d . 1
H H8A 1.0237 0.6564 0.0739 0.043 Uiso calc R 1
H H8B 1.0387 0.7803 0.0315 0.043 Uiso calc R 1
C C9 0.8705(2) 0.75286(18) 0.04259(18) 0.0363(5) Uani d . 1
H H9A 0.8525 0.8306 0.0597 0.044 Uiso calc R 1
H H9B 0.8375 0.7422 -0.0397 0.044 Uiso calc R 1
C C10 0.6784(2) 0.6902(2) 0.0798(2) 0.0467(6) Uani d . 1
H H10 0.6661 0.7697 0.0987 0.056 Uiso calc R 1
C C11 0.6421(3) 0.6115(3) 0.1599(3) 0.0766(10) Uani d . 1
H H11A 0.6577 0.5335 0.1443 0.115 Uiso calc R 1
H H11B 0.5576 0.6209 0.1485 0.115 Uiso calc R 1
H H11C 0.6881 0.6301 0.2377 0.115 Uiso calc R 1
C C12 0.6064(3) 0.6685(3) -0.0440(3) 0.0670(8) Uani d . 1
H H12A 0.6350 0.7176 -0.0919 0.100 Uiso calc R 1
H H12B 0.5226 0.6842 -0.0565 0.100 Uiso calc R 1
H H12C 0.6156 0.5899 -0.0626 0.100 Uiso calc R 1

loop_
_atom_site_aniso_label
_atom_site_aniso_U_11
_atom_site_aniso_U_22
_atom_site_aniso_U_33
_atom_site_aniso_U_12
_atom_site_aniso_U_13
_atom_site_aniso_U_23
Zn1 0.04232(17) 0.02788(15) 0.03721(16) 0.00039(10) 0.00994(12) -0.00268(10)
Cl1 0.0501(4) 0.0403(3) 0.0546(4) 0.0020(3) 0.0239(3) 0.0060(3)
Cl2 0.0609(4) 0.0373(3) 0.0383(3) 0.0003(3) 0.0170(3) 0.0042(2)
O1 0.0462(10) 0.0313(8) 0.0386(9) 0.0002(7) 0.0068(7) -0.0054(6)
O2 0.0914(17) 0.0473(12) 0.0731(15) 0.0155(11) 0.0006(12) 0.0077(11)
O3 0.0891(17) 0.0796(15) 0.0575(13) 0.0162(13) -0.0167(12) 0.0106(11)
N1 0.0362(10) 0.0272(9) 0.0301(9) -0.0017(7) 0.0100(8) -0.0008(7)
N2 0.0358(10) 0.0355(10) 0.0356(10) 0.0025(8) 0.0058(8) -0.0001(8)
N3 0.0549(14) 0.0527(14) 0.0512(14) 0.0048(11) 0.0047(11) 0.0141(11)
C1 0.0323(11) 0.0306(11) 0.0339(11) -0.0032(9) 0.0095(9) 0.0002(9)
C2 0.0324(11) 0.0332(11) 0.0360(11) -0.0065(9) 0.0133(9) -0.0004(9)
C3 0.0393(13) 0.0416(13) 0.0345(12) -0.0079(10) 0.0108(10) -0.0057(10)
C4 0.0395(13) 0.0555(15) 0.0337(12) -0.0096(11) 0.0056(10) 0.0030(11)
C5 0.0383(13) 0.0414(13) 0.0431(13) -0.0020(10) 0.0077(10) 0.0079(11)
C6 0.0400(13) 0.0340(12) 0.0422(13) -0.0023(10) 0.0106(10) -0.0009(10)
C7 0.0385(12) 0.0282(10) 0.0345(11) -0.0041(9) 0.0153(9) -0.0030(9)
C8 0.0441(13) 0.0353(12) 0.0288(11) -0.0004(9) 0.0135(10) -0.0012(9)
C9 0.0455(13) 0.0327(11) 0.0271(11) 0.0029(9) 0.0072(9) -0.0001(9)
C10 0.0353(13) 0.0456(14) 0.0556(15) 0.0067(10) 0.0097(11) -0.0039(12)
C11 0.0423(16) 0.094(2) 0.101(3) 0.0079(16) 0.0333(17) 0.021(2)
C12 0.0423(15) 0.075(2) 0.0678(19) 0.0019(14) -0.0035(14) -0.0131(16)

loop_
_atom_type_symbol
_atom_type_description
_atom_type_scat_dispersion_real
_atom_type_scat_dispersion_imag
_atom_type_scat_source
C C 0.0033 0.0016 'International Tables Vol C Tables 4.2.6.8 and 6.1.1.4'
H H 0.0000 0.0000 'International Tables Vol C Tables 4.2.6.8 and 6.1.1.4'
N N 0.0061 0.0033 'International Tables Vol C Tables 4.2.6.8 and 6.1.1.4'
O O 0.0106 0.0060 'International Tables Vol C Tables 4.2.6.8 and 6.1.1.4'
Cl Cl 0.1484 0.1585 'International Tables Vol C Tables 4.2.6.8 and 6.1.1.4'
Zn Zn 0.2839 1.4301 'International Tables Vol C Tables 4.2.6.8 and 6.1.1.4'

loop_
_geom_angle_atom_site_label_1
_geom_angle_atom_site_label_2
_geom_angle_atom_site_label_3
_geom_angle
_geom_angle_publ_flag
O1 Zn1 N1 97.09(7) n
O1 Zn1 Cl2 108.72(6) n
N1 Zn1 Cl2 109.73(6) n
O1 Zn1 Cl1 110.24(6) n
N1 Zn1 Cl1 111.17(5) n
Cl2 Zn1 Cl1 117.88(3) n
C2 O1 Zn1 122.88(13) ?
C7 N1 C8 118.21(18) ?
C7 N1 Zn1 120.27(14) ?
C8 N1 Zn1 121.51(13) ?
C9 N2 C10 116.16(18) ?
C9 N2 H2A 108.2 ?
C10 N2 H2A 108.2 ?
C9 N2 H2B 108.2 ?
C10 N2 H2B 108.2 ?
H2A N2 H2B 107.4 ?
O3 N3 O2 123.0(2) ?
O3 N3 C5 118.3(2) ?
O2 N3 C5 118.7(2) ?
C6 C1 C2 119.5(2) ?
C6 C1 C7 114.31(19) ?
C2 C1 C7 126.19(19) ?
O1 C2 C3 118.52(19) ?
O1 C2 C1 123.96(19) ?
C3 C2 C1 117.52(19) ?
C4 C3 C2 121.9(2) ?
C4 C3 H3 119.0 ?
C2 C3 H3 119.0 ?
C3 C4 C5 119.4(2) ?
C3 C4 H4 120.3 ?
C5 C4 H4 120.3 ?
C6 C5 C4 121.0(2) ?
C6 C5 N3 119.0(2) ?
C4 C5 N3 119.9(2) ?
C5 C6 C1 120.6(2) ?
C5 C6 H6 119.7 ?
C1 C6 H6 119.7 ?
N1 C7 C1 127.2(2) ?
N1 C7 H7 116.4 ?
C1 C7 H7 116.4 ?
N1 C8 C9 112.25(17) ?
N1 C8 H8A 109.2 ?
C9 C8 H8A 109.2 ?
N1 C8 H8B 109.2 ?
C9 C8 H8B 109.2 ?
H8A C8 H8B 107.9 ?
N2 C9 C8 111.83(17) ?
N2 C9 H9A 109.3 ?
C8 C9 H9A 109.3 ?
N2 C9 H9B 109.3 ?
C8 C9 H9B 109.3 ?
H9A C9 H9B 107.9 ?
C12 C10 C11 112.3(3) ?
C12 C10 N2 110.2(2) ?
C11 C10 N2 107.4(2) ?
C12 C10 H10 109.0 ?
C11 C10 H10 109.0 ?
N2 C10 H10 109.0 ?
C10 C11 H11A 109.5 ?
C10 C11 H11B 109.5 ?
H11A C11 H11B 109.5 ?
C10 C11 H11C 109.5 ?
H11A C11 H11C 109.5 ?
H11B C11 H11C 109.5 ?
C10 C12 H12A 109.5 ?
C10 C12 H12B 109.5 ?
H12A C12 H12B 109.5 ?
C10 C12 H12C 109.5 ?
H12A C12 H12C 109.5 ?
H12B C12 H12C 109.5 ?

loop_
_geom_bond_atom_site_label_1
_geom_bond_atom_site_label_2
_geom_bond_distance
_geom_bond_publ_flag
Zn1 O1 1.957(2) n
Zn1 N1 1.997(2) n
Zn1 Cl2 2.2220(10) n
Zn1 Cl1 2.2370(10) n
O1 C2 1.306(2) ?
O2 N3 1.220(3) ?
O3 N3 1.214(3) ?
N1 C7 1.277(3) ?
N1 C8 1.470(3) ?
N2 C9 1.487(3) ?
N2 C10 1.516(3) ?
N2 H2A 0.9000 ?
N2 H2B 0.9000 ?
N3 C5 1.462(3) ?
C1 C6 1.403(3) ?
C1 C2 1.421(3) ?
C1 C7 1.458(3) ?
C2 C3 1.417(3) ?
C3 C4 1.364(3) ?
C3 H3 0.9300 ?
C4 C5 1.392(4) ?
C4 H4 0.9300 ?
C5 C6 1.365(3) ?
C6 H6 0.9300 ?
C7 H7 0.9300 ?
C8 C9 1.511(3) ?
C8 H8A 0.9700 ?
C8 H8B 0.9700 ?
C9 H9A 0.9700 ?
C9 H9B 0.9700 ?
C10 C12 1.506(4) ?
C10 C11 1.510(4) ?
C10 H10 0.9800 ?
C11 H11A 0.9600 ?
C11 H11B 0.9600 ?
C11 H11C 0.9600 ?
C12 H12A 0.9600 ?
C12 H12B 0.9600 ?
C12 H12C 0.9600 ?

loop_
_geom_hbond_atom_site_label_D
_geom_hbond_atom_site_label_H
_geom_hbond_atom_site_label_A
_geom_hbond_site_symmetry_A
_geom_hbond_distance_DH
_geom_hbond_distance_HA
_geom_hbond_distance_DA
_geom_hbond_angle_DHA
N2 H2A Cl2 2_745 0.90 2.44 3.231(2) 146
N2 H2B O1 2_745 0.90 2.08 2.922(3) 154
C7 H7 Cl1 2_745 0.93 2.75 3.600(3) 153
C8 H8B Cl2 3_775 0.97 2.80 3.581(3) 138
C9 H9B Cl1 4_575 0.97 2.74 3.551(3) 141
